data_7056910
loop_
_publ_author_name
'Custodio, Jean M. F.'
'Michelini, Lidiane J.'
'de Castro, Mirian Rita C.'
'Vaz, Wesley F.'
'Neves, Bruno J.'
'Cravo, Pedro V. L.'
'Barreto, Francisco S.'
'Filho, Manoel O. M.'
'Perez, Caridad N.'
'Napolitano, Hamilton B.'

_publ_section_title
;
 Structural insights into a novel anticancer sulfonamide chalcone
;
_journal_issue 5
_journal_name_full 'New Journal of Chemistry'
_journal_page_first 3426
_journal_paper_doi 10.1039/C7NJ03523C
_journal_volume 42
_journal_year 2018
_chemical_formula_sum 'C21 H14 Cl2 N2 O5 S'
_chemical_formula_weight 477.30
_chemical_name_common 'sulfonamide chalcone'
_chemical_name_systematic chalcone2,5-dichloro-N-{3-[(2E)-3-(4-nitrophenyl)prop-2-enoyl]phenyl}benzenesulfonamide
_space_group_crystal_system monoclinic
_space_group_IT_number 15
_space_group_name_Hall '-C 2yc'
_space_group_name_H-M_alt 'C 1 2/c 1'
_symmetry_space_group_name_Hall '-C 2yc'
_symmetry_space_group_name_H-M 'C 1 2/c 1'
_atom_sites_solution_hydrogens mixed
_audit_creation_method SHELXL-2016/6
_audit_update_record
;
2017-09-15 deposited with the CCDC.
2018-01-10 downloaded from the CCDC.
;
_cell_angle_alpha 90
_cell_angle_beta 112.116(5)
_cell_angle_gamma 90
_cell_formula_units_Z 8
_cell_length_a 22.2982(18)
_cell_length_b 8.5917(8)
_cell_length_c 26.0739(14)
_cell_measurement_reflns_used 11945
_cell_measurement_temperature 293(2)
_cell_measurement_theta_max 26.528
_cell_measurement_theta_min 1.686
_cell_volume 4627.7(6)
_computing_structure_refinement 'SHELXL-2016/6 (Sheldrick, 2016)'
_diffrn_ambient_temperature 293(2)
_diffrn_measured_fraction_theta_full 1.000
_diffrn_measured_fraction_theta_max 0.996
_diffrn_measurement_device_type 'Bruker APEX-II CCD'
_diffrn_measurement_method '\f and \w scans'
_diffrn_radiation_type MoK\a
_diffrn_radiation_wavelength 0.71073
_diffrn_reflns_av_R_equivalents 0.0330
_diffrn_reflns_av_unetI/netI 0.0350
_diffrn_reflns_Laue_measured_fraction_full 1.000
_diffrn_reflns_Laue_measured_fraction_max 0.996
_diffrn_reflns_limit_h_max 24
_diffrn_reflns_limit_h_min -28
_diffrn_reflns_limit_k_max 10
_diffrn_reflns_limit_k_min -10
_diffrn_reflns_limit_l_max 32
_diffrn_reflns_limit_l_min -32
_diffrn_reflns_number 26695
_diffrn_reflns_point_group_measured_fraction_full 1.000
_diffrn_reflns_point_group_measured_fraction_max 0.996
_diffrn_reflns_theta_full 25.242
_diffrn_reflns_theta_max 26.528
_diffrn_reflns_theta_min 1.686
_exptl_absorpt_coefficient_mu 0.405
_exptl_absorpt_correction_type none
_exptl_crystal_colour 'pale yellow'
_exptl_crystal_density_diffrn 1.370
_exptl_crystal_description prism
_exptl_crystal_F_000 1952
_exptl_crystal_size_max 0.22
_exptl_crystal_size_mid 0.12
_exptl_crystal_size_min 0.10
_refine_diff_density_max 0.609
_refine_diff_density_min -0.649
_refine_diff_density_rms 0.052
_refine_ls_extinction_method none
_refine_ls_goodness_of_fit_ref 1.047
_refine_ls_hydrogen_treatment mixed
_refine_ls_matrix_type full
_refine_ls_number_parameters 305
_refine_ls_number_reflns 4793
_refine_ls_number_restraints 0
_refine_ls_restrained_S_all 1.047
_refine_ls_R_factor_all 0.0923
_refine_ls_R_factor_gt 0.0579
_refine_ls_shift/su_max 0.000
_refine_ls_shift/su_mean 0.000
_refine_ls_structure_factor_coef Fsqd
_refine_ls_weighting_details 'w=1/[\s^2^(Fo^2^)+(0.0716P)^2^+6.4787P] where P=(Fo^2^+2Fc^2^)/3'
_refine_ls_weighting_scheme calc
_refine_ls_wR_factor_gt 0.1490
_refine_ls_wR_factor_ref 0.1699
_reflns_Friedel_coverage 0.000
_reflns_number_gt 3115
_reflns_number_total 4793
_reflns_threshold_expression 'I > 2\s(I)'
_cod_data_source_file c7nj03523c3.cif
_cod_data_source_block shelx
_cod_depositor_comments 'Adding full bibliography for 7056910.cif.'
_cod_database_code 7056910
_shelx_shelxl_version_number 2016/6
_shelx_space_group_comment
;
The symmetry employed for this shelxl refinement is uniquely defined
by the following loop, which should always be used as a source of
symmetry information in preference to the above space-group names.
They are only intended as comments.
;

loop_
_space_group_symop_operation_xyz
'x, y, z'
'-x, y, -z+1/2'
'x+1/2, y+1/2, z'
'-x+1/2, y+1/2, -z+1/2'
'-x, -y, -z'
'x, -y, z-1/2'
'-x+1/2, -y+1/2, -z'
'x+1/2, -y+1/2, z-1/2'

loop_
_atom_site_label
_atom_site_type_symbol
_atom_site_fract_x
_atom_site_fract_y
_atom_site_fract_z
_atom_site_U_iso_or_equiv
_atom_site_adp_type
_atom_site_occupancy
_atom_site_site_symmetry_order
_atom_site_calc_flag
_atom_site_refinement_flags_posn
_atom_site_refinement_flags_adp
_atom_site_refinement_flags_occupancy
_atom_site_disorder_assembly
_atom_site_disorder_group
S1 S 0.34505(4) 0.40629(9) 0.38813(3) 0.0484(2) Uani 1 1 d . . . . .
Cl2 Cl 0.43352(6) 0.27939(17) 0.32228(6) 0.1087(5) Uani 1 1 d . . . . .
Cl1 Cl 0.13891(8) 0.3548(2) 0.19667(8) 0.1792(10) Uani 1 1 d . . . . .
O3 O 0.47954(11) -0.2285(3) 0.52105(11) 0.0682(7) Uani 1 1 d . . . . .
N2 N 0.38207(13) 0.2555(3) 0.42246(11) 0.0526(7) Uani 1 1 d . . . . .
O5 O 0.39383(10) 0.5210(2) 0.39600(9) 0.0612(6) Uani 1 1 d . . . . .
O4 O 0.29087(11) 0.4420(3) 0.40250(10) 0.0619(6) Uani 1 1 d . . . . .
C4 C 0.42461(14) -0.6679(3) 0.56481(13) 0.0482(7) Uani 1 1 d . . . . .
C15 C 0.39604(14) -0.0004(3) 0.46102(12) 0.0442(7) Uani 1 1 d . . . . .
H15 H 0.440439 0.016578 0.473425 0.053 Uiso 1 1 calc R U . . .
C8 C 0.40000(15) -0.4047(3) 0.52228(13) 0.0499(7) Uani 1 1 d . . . . .
H8 H 0.356009 -0.419454 0.513901 0.060 Uiso 1 1 calc R U . . .
C9 C 0.42195(15) -0.2569(3) 0.50644(12) 0.0472(7) Uani 1 1 d . . . . .
C11 C 0.30660(15) -0.1654(3) 0.45345(13) 0.0521(8) Uani 1 1 d . . . . .
H11 H 0.290380 -0.258618 0.461036 0.062 Uiso 1 1 calc R U . . .
C14 C 0.35378(14) 0.1150(3) 0.43114(12) 0.0451(7) Uani 1 1 d . . . . .
N1 N 0.38481(17) -1.1043(4) 0.61907(15) 0.0663(8) Uani 1 1 d . . . . .
C10 C 0.37299(14) -0.1408(3) 0.47267(12) 0.0430(7) Uani 1 1 d . . . . .
C1 C 0.39896(15) -0.9532(3) 0.59999(13) 0.0514(8) Uani 1 1 d . . . . .
C7 C 0.44035(16) -0.5154(4) 0.54768(14) 0.0540(8) Uani 1 1 d . . . . .
C13 C 0.28748(15) 0.0886(4) 0.41203(14) 0.0544(8) Uani 1 1 d . . . . .
H13 H 0.258591 0.164876 0.391898 0.065 Uiso 1 1 calc R U . . .
C5 C 0.47412(16) -0.7702(4) 0.59255(14) 0.0585(9) Uani 1 1 d . . . . .
H5 H 0.516674 -0.741058 0.599657 0.070 Uiso 1 1 calc R U . . .
C3 C 0.36103(15) -0.7152(4) 0.55390(14) 0.0549(8) Uani 1 1 d . . . . .
H3 H 0.326960 -0.649364 0.534352 0.066 Uiso 1 1 calc R U . . .
O1 O 0.3292(14) -1.125(5) 0.620(2) 0.108(9) Uani 0.40(7) 1 d . . P A 1
O2 O 0.4334(15) -1.164(5) 0.657(2) 0.132(11) Uani 0.40(7) 1 d . . P A 1
O1' O 0.3317(9) -1.1527(18) 0.5990(11) 0.088(5) Uani 0.60(7) 1 d . . P A 2
O2' O 0.4253(8) -1.1942(19) 0.6410(11) 0.097(5) Uani 0.60(7) 1 d . . P A 2
C6 C 0.46203(16) -0.9141(4) 0.60994(15) 0.0609(9) Uani 1 1 d . . . . .
H6 H 0.495657 -0.982706 0.627901 0.073 Uiso 1 1 calc R U . . .
C2 C 0.34803(15) -0.8572(4) 0.57160(14) 0.0565(8) Uani 1 1 d . . . . .
H2 H 0.305630 -0.887697 0.564501 0.068 Uiso 1 1 calc R U . . .
C16 C 0.31257(16) 0.3519(3) 0.31730(13) 0.0540(8) Uani 1 1 d . . . . .
C17 C 0.24673(17) 0.3662(4) 0.28912(15) 0.0694(10) Uani 1 1 d . . . . .
H17 H 0.220178 0.399005 0.307270 0.083 Uiso 1 1 calc R U . . .
C12 C 0.26493(15) -0.0517(4) 0.42321(15) 0.0581(9) Uani 1 1 d . . . . .
H12 H 0.220563 -0.069783 0.409991 0.070 Uiso 1 1 calc R U . . .
C21 C 0.3513(2) 0.2995(5) 0.28942(17) 0.0770(11) Uani 1 1 d . . . . .
C20 C 0.3235(3) 0.2626(6) 0.2342(2) 0.1086(17) Uani 1 1 d . . . . .
H20 H 0.349486 0.227724 0.215809 0.130 Uiso 1 1 calc R U . . .
C19 C 0.2590(4) 0.2764(6) 0.2062(2) 0.116(2) Uani 1 1 d . . . . .
H19 H 0.240806 0.248938 0.169039 0.140 Uiso 1 1 calc R U . . .
C18 C 0.2204(2) 0.3300(5) 0.2322(2) 0.0969(16) Uani 1 1 d . . . . .
H7 H 0.484(2) -0.507(6) 0.5550(19) 0.116 Uiso 1 1 d . U . . .
HN1 H 0.422(2) 0.262(6) 0.431(2) 0.116 Uiso 1 1 d . U . . .

loop_
_atom_site_aniso_label
_atom_site_aniso_U_11
_atom_site_aniso_U_22
_atom_site_aniso_U_33
_atom_site_aniso_U_23
_atom_site_aniso_U_13
_atom_site_aniso_U_12
S1 0.0444(5) 0.0399(4) 0.0543(5) 0.0057(3) 0.0109(4) -0.0023(3)
Cl2 0.0886(9) 0.1306(11) 0.1282(11) 0.0186(8) 0.0653(8) 0.0259(7)
Cl1 0.1213(13) 0.1583(16) 0.1489(15) -0.0013(12) -0.0737(11) -0.0094(11)
O3 0.0373(13) 0.0546(14) 0.0951(18) 0.0264(12) 0.0047(12) -0.0082(10)
N2 0.0387(15) 0.0471(14) 0.0624(17) 0.0176(12) 0.0080(13) -0.0048(12)
O5 0.0531(13) 0.0477(12) 0.0714(15) 0.0124(11) 0.0104(11) -0.0093(10)
O4 0.0578(14) 0.0533(13) 0.0771(16) -0.0034(11) 0.0284(12) 0.0029(11)
C4 0.0437(18) 0.0443(16) 0.0562(19) 0.0065(14) 0.0186(15) -0.0065(13)
C15 0.0382(16) 0.0437(15) 0.0459(16) 0.0028(12) 0.0104(13) -0.0062(13)
C8 0.0432(18) 0.0473(17) 0.0567(19) 0.0061(14) 0.0158(15) -0.0083(14)
C9 0.0433(19) 0.0412(15) 0.0525(18) 0.0031(13) 0.0130(15) -0.0060(13)
C11 0.0436(18) 0.0429(16) 0.065(2) 0.0031(14) 0.0145(15) -0.0090(13)
C14 0.0406(17) 0.0426(16) 0.0472(17) 0.0020(12) 0.0109(14) -0.0076(12)
N1 0.063(2) 0.0514(18) 0.090(2) 0.0176(16) 0.035(2) -0.0052(17)
C10 0.0394(17) 0.0416(15) 0.0450(16) -0.0010(12) 0.0125(13) -0.0057(12)
C1 0.0490(19) 0.0443(16) 0.063(2) 0.0080(14) 0.0233(16) -0.0059(14)
C7 0.0451(18) 0.0504(18) 0.062(2) 0.0102(15) 0.0152(16) -0.0075(15)
C13 0.0401(18) 0.0459(17) 0.068(2) 0.0059(15) 0.0092(15) -0.0014(14)
C5 0.0397(18) 0.0551(19) 0.076(2) 0.0141(16) 0.0163(16) -0.0076(14)
C3 0.0434(19) 0.0508(18) 0.069(2) 0.0129(15) 0.0189(16) 0.0012(14)
O1 0.074(8) 0.101(13) 0.17(2) 0.065(13) 0.075(12) 0.009(8)
O2 0.100(11) 0.106(16) 0.156(19) 0.085(15) 0.010(11) -0.028(10)
O1' 0.067(6) 0.060(4) 0.142(11) 0.019(5) 0.043(5) -0.026(4)
O2' 0.062(6) 0.052(5) 0.178(13) 0.039(6) 0.044(7) 0.008(5)
C6 0.049(2) 0.0502(18) 0.079(2) 0.0210(16) 0.0187(17) 0.0021(15)
C2 0.0402(18) 0.0541(19) 0.075(2) 0.0085(16) 0.0219(17) -0.0083(14)
C16 0.056(2) 0.0434(16) 0.0539(19) 0.0095(14) 0.0108(16) 0.0034(14)
C17 0.058(2) 0.057(2) 0.071(2) 0.0042(17) -0.0020(19) -0.0006(16)
C12 0.0400(18) 0.0494(18) 0.079(2) 0.0025(16) 0.0149(16) -0.0067(14)
C21 0.093(3) 0.071(2) 0.069(3) 0.008(2) 0.034(2) 0.007(2)
C20 0.161(6) 0.098(4) 0.075(3) -0.003(3) 0.054(4) 0.000(4)
C19 0.175(7) 0.088(4) 0.061(3) 0.001(2) 0.015(4) -0.013(4)
C18 0.095(3) 0.068(3) 0.081(3) 0.011(2) -0.021(3) -0.007(2)

loop_
_atom_type_symbol
_atom_type_description
_atom_type_scat_dispersion_real
_atom_type_scat_dispersion_imag
_atom_type_scat_source
C C 0.0033 0.0016 'International Tables Vol C Tables 4.2.6.8 and 6.1.1.4'
H H 0.0000 0.0000 'International Tables Vol C Tables 4.2.6.8 and 6.1.1.4'
N N 0.0061 0.0033 'International Tables Vol C Tables 4.2.6.8 and 6.1.1.4'
O O 0.0106 0.0060 'International Tables Vol C Tables 4.2.6.8 and 6.1.1.4'
S S 0.1246 0.1234 'International Tables Vol C Tables 4.2.6.8 and 6.1.1.4'
Cl Cl 0.1484 0.1585 'International Tables Vol C Tables 4.2.6.8 and 6.1.1.4'

loop_
_geom_angle_atom_site_label_1
_geom_angle_atom_site_label_2
_geom_angle_atom_site_label_3
_geom_angle
O5 S1 O4 119.31(14)
O5 S1 N2 105.79(13)
O4 S1 N2 109.52(14)
O5 S1 C16 108.83(15)
O4 S1 C16 106.01(15)
N2 S1 C16 106.80(15)
C14 N2 S1 127.3(2)
C14 N2 HN1 120(3)
S1 N2 HN1 112(3)
C5 C4 C3 118.1(3)
C5 C4 C7 119.4(3)
C3 C4 C7 122.5(3)
C14 C15 C10 121.0(3)
C14 C15 H15 119.5
C10 C15 H15 119.5
C7 C8 C9 122.1(3)
C7 C8 H8 118.9
C9 C8 H8 118.9
O3 C9 C8 120.4(3)
O3 C9 C10 120.0(3)
C8 C9 C10 119.6(3)
C12 C11 C10 119.8(3)
C12 C11 H11 120.1
C10 C11 H11 120.1
C15 C14 C13 119.4(3)
C15 C14 N2 116.7(3)
C13 C14 N2 123.9(3)
O2' N1 O1' 116.8(14)
O1 N1 O2 119(2)
O2' N1 C1 121.9(8)
O1' N1 C1 118.1(9)
O1 N1 C1 118.0(14)
O2 N1 C1 113.0(16)
C11 C10 C15 119.0(3)
C11 C10 C9 123.6(3)
C15 C10 C9 117.4(3)
C6 C1 C2 122.4(3)
C6 C1 N1 119.3(3)
C2 C1 N1 118.3(3)
C8 C7 C4 127.3(3)
C8 C7 H7 121(3)
C4 C7 H7 111(3)
C12 C13 C14 119.3(3)
C12 C13 H13 120.3
C14 C13 H13 120.3
C6 C5 C4 121.7(3)
C6 C5 H5 119.1
C4 C5 H5 119.1
C2 C3 C4 121.1(3)
C2 C3 H3 119.5
C4 C3 H3 119.5
C1 C6 C5 118.1(3)
C1 C6 H6 120.9
C5 C6 H6 120.9
C1 C2 C3 118.6(3)
C1 C2 H2 120.7
C3 C2 H2 120.7
C17 C16 C21 119.7(3)
C17 C16 S1 117.9(3)
C21 C16 S1 122.4(3)
C16 C17 C18 118.6(4)
C16 C17 H17 120.7
C18 C17 H17 120.7
C11 C12 C13 121.4(3)
C11 C12 H12 119.3
C13 C12 H12 119.3
C20 C21 C16 119.7(4)
C20 C21 Cl2 118.5(4)
C16 C21 Cl2 121.8(3)
C19 C20 C21 121.0(5)
C19 C20 H20 119.5
C21 C20 H20 119.5
C20 C19 C18 120.3(5)
C20 C19 H19 119.8
C18 C19 H19 119.8
C19 C18 C17 120.6(5)
C19 C18 Cl1 120.8(5)
C17 C18 Cl1 118.6(5)

loop_
_geom_bond_atom_site_label_1
_geom_bond_atom_site_label_2
_geom_bond_distance
S1 O5 1.424(2)
S1 O4 1.427(2)
S1 N2 1.614(3)
S1 C16 1.774(3)
Cl2 C21 1.714(4)
Cl1 C18 1.715(5)
O3 C9 1.219(3)
N2 C14 1.419(4)
N2 HN1 0.84(5)
C4 C5 1.383(4)
C4 C3 1.397(4)
C4 C7 1.469(4)
C15 C14 1.387(4)
C15 C10 1.390(4)
C15 H15 0.9300
C8 C7 1.306(4)
C8 C9 1.474(4)
C8 H8 0.9300
C9 C10 1.496(4)
C11 C12 1.374(4)
C11 C10 1.389(4)
C11 H11 0.9300
C14 C13 1.389(4)
N1 O2' 1.162(14)
N1 O1' 1.175(16)
N1 O1 1.26(2)
N1 O2 1.27(3)
N1 C1 1.467(4)
C1 C6 1.372(4)
C1 C2 1.373(4)
C7 H7 0.93(4)
C13 C12 1.379(4)
C13 H13 0.9300
C5 C6 1.378(4)
C5 H5 0.9300
C3 C2 1.374(4)
C3 H3 0.9300
C6 H6 0.9300
C2 H2 0.9300
C16 C17 1.378(5)
C16 C21 1.397(5)
C17 C18 1.409(6)
C17 H17 0.9300
C12 H12 0.9300
C21 C20 1.372(6)
C20 C19 1.352(8)
C20 H20 0.9300
C19 C18 1.359(8)
C19 H19 0.9300

loop_
_geom_torsion_atom_site_label_1
_geom_torsion_atom_site_label_2
_geom_torsion_atom_site_label_3
_geom_torsion_atom_site_label_4
_geom_torsion
O5 S1 N2 C14 174.5(3)
O4 S1 N2 C14 44.8(3)
C16 S1 N2 C14 -69.6(3)
C7 C8 C9 O3 -6.4(5)
C7 C8 C9 C10 174.2(3)
C10 C15 C14 C13 -0.8(5)
C10 C15 C14 N2 178.6(3)
S1 N2 C14 C15 178.3(2)
S1 N2 C14 C13 -2.3(5)
C12 C11 C10 C15 0.3(5)
C12 C11 C10 C9 179.2(3)
C14 C15 C10 C11 0.6(4)
C14 C15 C10 C9 -178.4(3)
O3 C9 C10 C11 178.7(3)
C8 C9 C10 C11 -1.9(4)
O3 C9 C10 C15 -2.4(4)
C8 C9 C10 C15 177.0(3)
O2' N1 C1 C6 -2.4(16)
O1' N1 C1 C6 -161.3(17)
O1 N1 C1 C6 166(3)
O2 N1 C1 C6 20(3)
O2' N1 C1 C2 176.2(16)
O1' N1 C1 C2 17.3(17)
O1 N1 C1 C2 -15(3)
O2 N1 C1 C2 -161(3)
C9 C8 C7 C4 -179.0(3)
C5 C4 C7 C8 -178.6(4)
C3 C4 C7 C8 1.8(6)
C15 C14 C13 C12 0.1(5)
N2 C14 C13 C12 -179.3(3)
C3 C4 C5 C6 -0.9(5)
C7 C4 C5 C6 179.4(3)
C5 C4 C3 C2 1.9(5)
C7 C4 C3 C2 -178.5(3)
C2 C1 C6 C5 2.7(5)
N1 C1 C6 C5 -178.7(3)
C4 C5 C6 C1 -1.3(6)
C6 C1 C2 C3 -1.8(5)
N1 C1 C2 C3 179.6(3)
C4 C3 C2 C1 -0.6(5)
O5 S1 C16 C17 -123.9(3)
O4 S1 C16 C17 5.6(3)
N2 S1 C16 C17 122.3(3)
O5 S1 C16 C21 54.5(3)
O4 S1 C16 C21 -176.0(3)
N2 S1 C16 C21 -59.3(3)
C21 C16 C17 C18 -1.2(5)
S1 C16 C17 C18 177.2(3)
C10 C11 C12 C13 -1.0(5)
C14 C13 C12 C11 0.8(5)
C17 C16 C21 C20 0.0(6)
S1 C16 C21 C20 -178.4(3)
C17 C16 C21 Cl2 180.0(3)
S1 C16 C21 Cl2 1.6(5)
C16 C21 C20 C19 0.1(7)
Cl2 C21 C20 C19 -180.0(4)
C21 C20 C19 C18 1.3(8)
C20 C19 C18 C17 -2.6(8)
C20 C19 C18 Cl1 177.6(4)
C16 C17 C18 C19 2.5(6)
C16 C17 C18 Cl1 -177.6(3)
